data_2241289
loop_
_publ_author_name
'Gerlach, Deidra L.'
'Nieto, Ismael'
'Herbst-Gervasoni, Corey J.'
'Ferrence, Gregory M.'
'Zeller, Matthias'
'Papish, Elizabeth T.'

_publ_section_title
;
 Crystal structures of bis- and
 hexakis[(6,6'-dihydroxybipyridine)copper(II)] nitrate coordination
 complexes
;
_journal_coeditor_code LH5780
_journal_issue 12
_journal_name_full 'Acta Crystallographica Section E'
_journal_page_first 1447
_journal_page_last 1453
_journal_paper_doi 10.1107/S205698901502037X
_journal_volume 71
_journal_year 2015
_chemical_formula_iupac '[Cu2 (C10 H7 N2 O2) (O H) (N O3)2 (C10 H8 N2 O2)]'
_chemical_formula_moiety 'C20 H16 Cu2 N6 O11'
_chemical_formula_sum 'C20 H16 Cu2 N6 O11'
_chemical_formula_weight 643.47
_chemical_name_common IN492_11mz048
_chemical_name_systematic
(6,6'-Dihydroxybipyridine-2\k^2^<i>N</i>,<i>N</i>')[\m-6-(6-hydroxypyridin-2-yl)pyridin-2-olato-1:2\k^3^<i>N</i>,<i>N</i>':<i>O</i>^2^](\m-hydroxido-1:2\k^2^<i>O</i>:<i>O</i>')(\m-nitrato-1:2\k^2^<i>O</i>:<i>O</i>')(nitrato-1\k<i>O</i>)dicopper(II)
_space_group_crystal_system triclinic
_space_group_IT_number 2
_space_group_name_Hall '-P 1'
_space_group_name_H-M_alt 'P -1'
_symmetry_space_group_name_Hall '-P 1'
_symmetry_space_group_name_H-M 'P -1'
_atom_sites_solution_hydrogens mixed
_atom_sites_solution_primary direct
_atom_sites_solution_secondary difmap
_audit_creation_method SHELXL-2014/7
_cell_angle_alpha 77.610(4)
_cell_angle_beta 78.927(4)
_cell_angle_gamma 69.938(4)
_cell_formula_units_Z 2
_cell_length_a 7.358(2)
_cell_length_b 10.447(3)
_cell_length_c 15.744(4)
_cell_measurement_reflns_used 390
_cell_measurement_temperature 100(2)
_cell_measurement_theta_max 24.77
_cell_measurement_theta_min 2.31
_cell_volume 1101.0(5)
_computing_cell_refinement
;
SAINT (Bruker, 2009)
;
_computing_data_collection
;
APEX2 (Bruker, 2009)
;
_computing_data_reduction
;
SAINT (Bruker, 2009)
;
_computing_molecular_graphics
;
Mercury (Macrae <i>et al.</i>,  2008)
;
_computing_publication_material
;
SHELXTL (Sheldrick, 2008)
;
_computing_structure_refinement
;
SHELXL2014/7 (Sheldrick, 2015),
<i>SHELXLE</i> (H\"ubschle <i>et al.</i>,  2011)
;
_computing_structure_solution
;
SHELXS97 (Sheldrick, 2008)
;
_diffrn_ambient_temperature 100(2)
_diffrn_measured_fraction_theta_full 0.997
_diffrn_measured_fraction_theta_max 0.942
_diffrn_measurement_device_type 'Bruker  SMART APEX CCD'
_diffrn_measurement_method '\w scans'
_diffrn_radiation_type MoK\a
_diffrn_radiation_wavelength 0.71073
_diffrn_reflns_av_R_equivalents 0.0503
_diffrn_reflns_limit_h_max 10
_diffrn_reflns_limit_h_min -10
_diffrn_reflns_limit_k_max 14
_diffrn_reflns_limit_k_min -14
_diffrn_reflns_limit_l_max 21
_diffrn_reflns_limit_l_min -22
_diffrn_reflns_number 14887
_diffrn_reflns_theta_full 25.242
_diffrn_reflns_theta_max 30.651
_diffrn_reflns_theta_min 1.335
_exptl_absorpt_coefficient_mu 2.012
_exptl_absorpt_correction_T_max 0.7461
_exptl_absorpt_correction_T_min 0.6053
_exptl_absorpt_correction_type multi-scan
_exptl_absorpt_process_details
;
(SADABS; Bruker, 2009)
;
_exptl_crystal_colour green
_exptl_crystal_density_diffrn 1.941
_exptl_crystal_description plate
_exptl_crystal_F_000 648
_exptl_crystal_size_max 0.170
_exptl_crystal_size_mid 0.120
_exptl_crystal_size_min 0.030
_refine_diff_density_max 1.106
_refine_diff_density_min -0.687
_refine_ls_extinction_method none
_refine_ls_goodness_of_fit_ref 1.038
_refine_ls_hydrogen_treatment mixed
_refine_ls_matrix_type full
_refine_ls_number_parameters 365
_refine_ls_number_reflns 6413
_refine_ls_number_restraints 3
_refine_ls_restrained_S_all 1.038
_refine_ls_R_factor_all 0.0918
_refine_ls_R_factor_gt 0.0519
_refine_ls_shift/su_max 0.000
_refine_ls_shift/su_mean 0.000
_refine_ls_structure_factor_coef Fsqd
_refine_ls_weighting_details 'w=1/[\s^2^(Fo^2^)+(0.0555P)^2^+0.1969P] where P=(Fo^2^+2Fc^2^)/3'
_refine_ls_weighting_scheme calc
_refine_ls_wR_factor_gt 0.1093
_refine_ls_wR_factor_ref 0.1254
_reflns_number_gt 4302
_reflns_number_total 6413
_reflns_threshold_expression 'I > 2\s(I)'
_cod_data_source_file lh5780sup1.cif
_cod_data_source_block I
_cod_original_cell_volume 1101.1(5)
_cod_database_code 2241289
_shelx_space_group_comment
;
The symmetry employed for this shelxl refinement is uniquely defined
by the following loop, which should always be used as a source of
symmetry information in preference to the above space-group names.
They are only intended as comments.
;
_shelx_estimated_absorpt_t_min 0.726
_shelx_estimated_absorpt_t_max 0.942

loop_
_space_group_symop_operation_xyz
'x, y, z'
'-x, -y, -z'

loop_
_atom_site_type_symbol
_atom_site_label
_atom_site_fract_x
_atom_site_fract_y
_atom_site_fract_z
_atom_site_U_iso_or_equiv
_atom_site_adp_type
_atom_site_calc_flag
_atom_site_occupancy
C C1 0.2710(5) 0.4849(4) -0.0150(3) 0.0185(8) Uani d 1
C C2 0.2962(6) 0.5280(4) -0.1049(3) 0.0216(8) Uani d 1
H H2 0.2206 0.6168 -0.1305 0.026 Uiso calc 1
C C3 0.4322(6) 0.4401(4) -0.1562(3) 0.0220(8) Uani d 1
H H3 0.4521 0.4670 -0.2180 0.026 Uiso calc 1
C C4 0.5418(5) 0.3099(4) -0.1166(2) 0.0190(8) Uani d 1
H H4 0.6379 0.2480 -0.1510 0.023 Uiso calc 1
C C5 0.5083(5) 0.2731(4) -0.0271(2) 0.0144(7) Uani d 1
C C6 0.6100(5) 0.1354(4) 0.0196(2) 0.0147(7) Uani d 1
C C7 0.7447(5) 0.0339(4) -0.0228(3) 0.0190(8) Uani d 1
H H7 0.7805 0.0511 -0.0845 0.023 Uiso calc 1
C C8 0.8294(5) -0.0964(4) 0.0263(3) 0.0187(8) Uani d 1
H H8 0.9244 -0.1676 -0.0018 0.022 Uiso calc 1
C C9 0.7735(5) -0.1193(4) 0.1146(3) 0.0174(8) Uani d 1
H H9 0.8290 -0.2065 0.1486 0.021 Uiso calc 1
C C10 0.6315(5) -0.0113(4) 0.1552(2) 0.0140(7) Uani d 1
C C11 0.2728(5) 0.2782(4) 0.4525(2) 0.0169(7) Uani d 1
C C12 0.1854(5) 0.3244(4) 0.5324(3) 0.0186(8) Uani d 1
H H12 0.1660 0.4165 0.5392 0.022 Uiso calc 1
C C13 0.1285(5) 0.2346(4) 0.6005(3) 0.0201(8) Uani d 1
H H13 0.0705 0.2638 0.6553 0.024 Uiso calc 1
C C14 0.1560(5) 0.0991(4) 0.5894(2) 0.0175(7) Uani d 1
H H14 0.1177 0.0355 0.6362 0.021 Uiso calc 1
C C15 0.2398(5) 0.0608(4) 0.5090(2) 0.0138(7) Uani d 1
H H15 0.584(6) 0.211(4) 0.257(3) 0.016(12) Uiso d 1
C C16 0.2731(5) -0.0791(4) 0.4908(2) 0.0147(7) Uani d 1
C C17 0.2193(5) -0.1803(4) 0.5517(2) 0.0164(7) Uani d 1
H H17 0.1568 -0.1622 0.6085 0.020 Uiso calc 1
C C18 0.2577(5) -0.3093(4) 0.5287(2) 0.0172(7) Uani d 1
H H18 0.2232 -0.3806 0.5702 0.021 Uiso calc 1
C C19 0.3449(5) -0.3331(4) 0.4465(3) 0.0191(8) Uani d 1
H H19 0.3704 -0.4204 0.4299 0.023 Uiso calc 1
C C20 0.3961(5) -0.2269(4) 0.3869(2) 0.0172(7) Uani d 1
N N1 0.3732(4) 0.3613(3) 0.0244(2) 0.0156(6) Uani d 1
N N2 0.5553(4) 0.1137(3) 0.10808(19) 0.0129(6) Uani d 1
N N3 0.2987(4) 0.1489(3) 0.44065(19) 0.0126(6) Uani d 1
N N4 0.3616(4) -0.1019(3) 0.40843(19) 0.0139(6) Uani d 1
N N5 0.0443(5) 0.4545(4) 0.2519(2) 0.0217(7) Uani d 1
N N6 0.0449(4) 0.1339(3) 0.2131(2) 0.0149(6) Uani d 1
O O1 0.1390(4) 0.5753(3) 0.03228(18) 0.0244(6) Uani d 1
H H1 0.140(7) 0.552(5) 0.0859(14) 0.037 Uiso d 1
O O2 0.5740(4) -0.0383(3) 0.23919(17) 0.0181(5) Uani d 1
O O3 0.3321(4) 0.3654(3) 0.38846(17) 0.0194(6) Uani d 1
H H3B 0.380(6) 0.334(5) 0.3421(19) 0.029 Uiso d 1
O O4 0.4801(4) -0.2525(3) 0.30803(18) 0.0217(6) Uani d 1
H H4B 0.532(6) -0.195(4) 0.280(3) 0.033 Uiso d 1
O O5 0.4755(4) 0.2277(3) 0.26553(17) 0.0159(5) Uani d 1
O O6 0.1872(4) 0.4522(3) 0.19101(18) 0.0208(6) Uani d 1
O O7 0.0328(4) 0.3455(3) 0.29893(19) 0.0294(7) Uani d 1
O O8 -0.0797(4) 0.5672(3) 0.2623(2) 0.0367(8) Uani d 1
O O9 0.1131(4) 0.2090(3) 0.15141(17) 0.0205(6) Uani d 1
O O10 0.1392(4) 0.0637(3) 0.2725(2) 0.0290(7) Uani d 1
O O11 -0.1223(4) 0.1285(3) 0.21196(19) 0.0260(7) Uani d 1
Cu Cu1 0.36658(6) 0.27682(5) 0.15407(3) 0.01478(12) Uani d 1
Cu Cu2 0.41333(6) 0.06500(5) 0.33097(3) 0.01386(12) Uani d 1

loop_
_atom_site_aniso_label
_atom_site_aniso_U_11
_atom_site_aniso_U_22
_atom_site_aniso_U_33
_atom_site_aniso_U_12
_atom_site_aniso_U_13
_atom_site_aniso_U_23
C1 0.0167(17) 0.0172(19) 0.024(2) -0.0082(15) -0.0056(15) -0.0011(16)
C2 0.0243(19) 0.0138(19) 0.027(2) -0.0079(15) -0.0079(16) 0.0036(16)
C3 0.027(2) 0.023(2) 0.0168(19) -0.0125(17) -0.0023(15) 0.0030(16)
C4 0.0224(19) 0.020(2) 0.0154(18) -0.0094(16) -0.0001(15) -0.0017(15)
C5 0.0112(15) 0.0162(19) 0.0183(18) -0.0070(14) -0.0005(13) -0.0045(15)
C6 0.0107(15) 0.0180(19) 0.0172(18) -0.0076(14) -0.0024(13) -0.0010(15)
C7 0.0167(17) 0.020(2) 0.0198(19) -0.0075(15) 0.0012(14) -0.0027(16)
C8 0.0131(16) 0.0170(19) 0.025(2) -0.0026(14) -0.0009(14) -0.0059(16)
C9 0.0140(16) 0.0138(18) 0.025(2) -0.0032(14) -0.0032(14) -0.0045(15)
C10 0.0134(16) 0.0148(18) 0.0160(18) -0.0070(14) 0.0003(13) -0.0045(14)
C11 0.0169(17) 0.0137(18) 0.0212(19) -0.0045(14) -0.0071(14) -0.0013(15)
C12 0.0181(17) 0.0148(19) 0.024(2) -0.0034(14) -0.0059(15) -0.0064(16)
C13 0.0196(18) 0.024(2) 0.0180(19) -0.0063(16) -0.0011(14) -0.0077(16)
C14 0.0155(17) 0.019(2) 0.0184(18) -0.0062(15) -0.0027(14) -0.0034(15)
C15 0.0117(15) 0.0145(18) 0.0155(17) -0.0044(13) -0.0026(13) -0.0015(14)
C16 0.0110(15) 0.0150(18) 0.0178(18) -0.0027(13) -0.0032(13) -0.0028(14)
C17 0.0165(17) 0.0191(19) 0.0142(17) -0.0083(15) -0.0011(13) -0.0003(15)
C18 0.0154(17) 0.0164(19) 0.0203(19) -0.0080(14) -0.0030(14) 0.0014(15)
C19 0.0198(18) 0.0096(18) 0.028(2) -0.0055(14) -0.0022(15) -0.0036(15)
C20 0.0170(17) 0.0154(19) 0.0189(19) -0.0037(14) -0.0045(14) -0.0027(15)
N1 0.0141(14) 0.0139(15) 0.0193(16) -0.0065(12) -0.0032(12) 0.0006(13)
N2 0.0117(13) 0.0128(15) 0.0139(15) -0.0040(11) -0.0006(11) -0.0025(12)
N3 0.0120(13) 0.0114(15) 0.0143(14) -0.0028(11) -0.0021(11) -0.0030(12)
N4 0.0126(14) 0.0133(15) 0.0156(15) -0.0035(11) -0.0029(11) -0.0020(12)
N5 0.0220(16) 0.0194(18) 0.0257(18) -0.0022(14) -0.0097(14) -0.0092(15)
N6 0.0140(14) 0.0127(15) 0.0178(16) -0.0039(12) 0.0004(12) -0.0050(13)
O1 0.0309(15) 0.0146(14) 0.0209(15) 0.0007(12) -0.0024(12) -0.0024(12)
O2 0.0208(13) 0.0147(13) 0.0151(13) -0.0051(10) 0.0007(10) 0.0016(11)
O3 0.0295(15) 0.0160(14) 0.0154(13) -0.0103(11) -0.0021(11) -0.0036(11)
O4 0.0325(15) 0.0169(14) 0.0171(14) -0.0110(12) 0.0049(11) -0.0076(11)
O5 0.0151(13) 0.0151(13) 0.0186(14) -0.0067(11) -0.0021(10) -0.0019(11)
O6 0.0240(14) 0.0142(14) 0.0225(14) -0.0041(11) -0.0024(11) -0.0027(11)
O7 0.0319(16) 0.0290(17) 0.0274(16) -0.0131(13) 0.0039(13) -0.0061(14)
O8 0.0320(17) 0.0305(18) 0.0410(19) 0.0030(14) 0.0008(14) -0.0180(15)
O9 0.0215(13) 0.0256(15) 0.0160(13) -0.0125(12) 0.0007(10) -0.0013(12)
O10 0.0244(15) 0.0310(17) 0.0330(17) -0.0126(13) -0.0151(13) 0.0083(14)
O11 0.0140(13) 0.0296(16) 0.0354(17) -0.0104(12) -0.0033(12) -0.0012(14)
Cu1 0.0146(2) 0.0141(2) 0.0145(2) -0.00367(17) -0.00074(16) -0.00225(18)
Cu2 0.0155(2) 0.0128(2) 0.0137(2) -0.00583(17) -0.00062(16) -0.00191(17)

loop_
_atom_type_symbol
_atom_type_description
_atom_type_scat_dispersion_real
_atom_type_scat_dispersion_imag
_atom_type_scat_source
C C 0.0033 0.0016 'International Tables Vol C Tables 4.2.6.8 and 6.1.1.4'
H H 0.0000 0.0000 'International Tables Vol C Tables 4.2.6.8 and 6.1.1.4'
N N 0.0061 0.0033 'International Tables Vol C Tables 4.2.6.8 and 6.1.1.4'
O O 0.0106 0.0060 'International Tables Vol C Tables 4.2.6.8 and 6.1.1.4'
Cu Cu 0.3201 1.2651 'International Tables Vol C Tables 4.2.6.8 and 6.1.1.4'

loop_
_geom_angle_atom_site_label_1
_geom_angle_atom_site_label_2
_geom_angle_atom_site_label_3
_geom_angle
O1 C1 N1 120.4(3)
O1 C1 C2 116.4(3)
N1 C1 C2 123.2(4)
C3 C2 C1 118.7(4)
C3 C2 H2 120.7
C1 C2 H2 120.7
C2 C3 C4 119.3(4)
C2 C3 H3 120.3
C4 C3 H3 120.3
C5 C4 C3 119.1(4)
C5 C4 H4 120.5
C3 C4 H4 120.5
N1 C5 C4 121.7(3)
N1 C5 C6 115.6(3)
C4 C5 C6 122.7(3)
N2 C6 C7 121.8(3)
N2 C6 C5 115.4(3)
C7 C6 C5 122.7(3)
C6 C7 C8 119.1(3)
C6 C7 H7 120.4
C8 C7 H7 120.4
C9 C8 C7 119.4(3)
C9 C8 H8 120.3
C7 C8 H8 120.3
C8 C9 C10 119.3(4)
C8 C9 H9 120.4
C10 C9 H9 120.4
O2 C10 N2 121.2(3)
O2 C10 C9 117.9(3)
N2 C10 C9 120.9(3)
O3 C11 N3 120.3(3)
O3 C11 C12 117.9(3)
N3 C11 C12 121.8(3)
C13 C12 C11 118.9(4)
C13 C12 H12 120.5
C11 C12 H12 120.5
C12 C13 C14 119.9(4)
C12 C13 H13 120.0
C14 C13 H13 120.0
C15 C14 C13 118.3(4)
C15 C14 H14 120.8
C13 C14 H14 120.8
N3 C15 C14 122.4(3)
N3 C15 C16 115.4(3)
C14 C15 C16 122.2(3)
N4 C16 C17 121.7(3)
N4 C16 C15 115.1(3)
C17 C16 C15 123.2(3)
C16 C17 C18 119.0(3)
C16 C17 H17 120.5
C18 C17 H17 120.5
C19 C18 C17 119.8(3)
C19 C18 H18 120.1
C17 C18 H18 120.1
C18 C19 C20 119.0(4)
C18 C19 H19 120.5
C20 C19 H19 120.5
O4 C20 N4 120.3(3)
O4 C20 C19 117.8(3)
N4 C20 C19 121.9(3)
C1 N1 C5 118.0(3)
C1 N1 Cu1 130.4(3)
C5 N1 Cu1 111.6(2)
C10 N2 C6 119.6(3)
C10 N2 Cu1 126.3(2)
C6 N2 Cu1 114.1(2)
C11 N3 C15 118.6(3)
C11 N3 Cu2 127.8(2)
C15 N3 Cu2 113.6(2)
C20 N4 C16 118.6(3)
C20 N4 Cu2 127.7(2)
C16 N4 Cu2 113.7(2)
O8 N5 O7 121.6(4)
O8 N5 O6 118.6(4)
O7 N5 O6 119.8(3)
O10 N6 O9 121.6(3)
O10 N6 O11 119.9(3)
O9 N6 O11 118.5(3)
C1 O1 H1 114(3)
C10 O2 Cu2 137.1(2)
C11 O3 H3B 114(3)
C20 O4 H4B 114(3)
Cu2 O5 Cu1 108.02(13)
Cu2 O5 H15 108(3)
Cu1 O5 H15 110(3)
N5 O6 Cu1 121.9(2)
N6 O9 Cu1 124.9(2)
N6 O10 Cu2 135.9(2)
O5 Cu1 N2 92.97(12)
O5 Cu1 O6 89.59(11)
N2 Cu1 O6 174.53(12)
O5 Cu1 N1 150.90(12)
N2 Cu1 N1 82.98(12)
O6 Cu1 N1 92.44(12)
O5 Cu1 O9 116.83(10)
N2 Cu1 O9 92.96(11)
O6 Cu1 O9 90.19(11)
N1 Cu1 O9 92.20(11)
O5 Cu2 O2 89.00(11)
O5 Cu2 N4 174.31(12)
O2 Cu2 N4 93.75(11)
O5 Cu2 N3 94.05(12)
O2 Cu2 N3 167.14(11)
N4 Cu2 N3 82.20(12)
O5 Cu2 O10 104.96(11)
O2 Cu2 O10 86.67(11)
N4 Cu2 O10 80.20(11)
N3 Cu2 O10 104.54(11)

loop_
_geom_bond_atom_site_label_1
_geom_bond_atom_site_label_2
_geom_bond_distance
C1 O1 1.335(5)
C1 N1 1.336(5)
C1 C2 1.388(6)
C2 C3 1.369(6)
C2 H2 0.9500
C3 C4 1.402(5)
C3 H3 0.9500
C4 C5 1.376(5)
C4 H4 0.9500
C5 N1 1.370(4)
C5 C6 1.480(5)
C6 N2 1.366(5)
C6 C7 1.372(5)
C7 C8 1.411(5)
C7 H7 0.9500
C8 C9 1.366(5)
C8 H8 0.9500
C9 C10 1.420(5)
C9 H9 0.9500
C10 O2 1.310(4)
C10 N2 1.346(5)
C11 O3 1.322(5)
C11 N3 1.347(5)
C11 C12 1.402(5)
C12 C13 1.367(5)
C12 H12 0.9500
C13 C14 1.404(5)
C13 H13 0.9500
C14 C15 1.374(5)
C14 H14 0.9500
C15 N3 1.365(5)
C15 C16 1.478(5)
C16 N4 1.366(4)
C16 C17 1.378(5)
C17 C18 1.391(5)
C17 H17 0.9500
C18 C19 1.363(5)
C18 H18 0.9500
C19 C20 1.399(5)
C19 H19 0.9500
C20 O4 1.316(4)
C20 N4 1.346(5)
N1 Cu1 2.042(3)
N2 Cu1 1.969(3)
N3 Cu2 2.011(3)
N4 Cu2 2.009(3)
N5 O8 1.238(4)
N5 O7 1.239(4)
N5 O6 1.276(4)
N6 O10 1.225(4)
N6 O9 1.251(4)
N6 O11 1.254(4)
O1 H1 0.827(19)
O2 Cu2 1.946(3)
O3 H3B 0.829(19)
O4 H4B 0.827(19)
O5 Cu2 1.939(3)
O5 Cu1 1.964(3)
O5 H15 0.75(4)
O6 Cu1 1.985(3)
O9 Cu1 2.221(3)
O10 Cu2 2.377(3)

loop_
_geom_hbond_atom_site_label_D
_geom_hbond_atom_site_label_H
_geom_hbond_atom_site_label_A
_geom_hbond_site_symmetry_A
_geom_hbond_distance_DH
_geom_hbond_distance_HA
_geom_hbond_distance_DA
_geom_hbond_angle_DHA
O5 H15 O11 1_655 0.75(4) 2.08(4) 2.802(4) 164(4)
O1 H1 O6 . 0.827(19) 1.78(2) 2.583(4) 163(5)
O3 H3B O5 . 0.829(19) 1.70(2) 2.510(4) 164(5)
O4 H4B O2 . 0.827(19) 1.73(2) 2.528(4) 161(5)

loop_
_geom_torsion_atom_site_label_1
_geom_torsion_atom_site_label_2
_geom_torsion_atom_site_label_3
_geom_torsion_atom_site_label_4
_geom_torsion
O1 C1 C2 C3 178.8(3)
N1 C1 C2 C3 0.0(6)
C1 C2 C3 C4 -0.2(6)
C2 C3 C4 C5 0.7(6)
C3 C4 C5 N1 -1.2(5)
C3 C4 C5 C6 176.9(3)
N1 C5 C6 N2 0.3(5)
C4 C5 C6 N2 -177.8(3)
N1 C5 C6 C7 177.9(3)
C4 C5 C6 C7 -0.3(6)
N2 C6 C7 C8 -0.2(5)
C5 C6 C7 C8 -177.5(3)
C6 C7 C8 C9 1.0(5)
C7 C8 C9 C10 -0.1(5)
C8 C9 C10 O2 176.8(3)
C8 C9 C10 N2 -1.6(5)
O3 C11 C12 C13 -177.9(3)
N3 C11 C12 C13 1.3(5)
C11 C12 C13 C14 -0.7(6)
C12 C13 C14 C15 -0.3(5)
C13 C14 C15 N3 0.8(5)
C13 C14 C15 C16 -179.5(3)
N3 C15 C16 N4 1.1(4)
C14 C15 C16 N4 -178.6(3)
N3 C15 C16 C17 -178.7(3)
C14 C15 C16 C17 1.6(5)
N4 C16 C17 C18 0.6(5)
C15 C16 C17 C18 -179.6(3)
C16 C17 C18 C19 -0.9(5)
C17 C18 C19 C20 0.7(6)
C18 C19 C20 O4 180.0(3)
C18 C19 C20 N4 -0.1(6)
O1 C1 N1 C5 -179.2(3)
C2 C1 N1 C5 -0.4(5)
O1 C1 N1 Cu1 -0.2(5)
C2 C1 N1 Cu1 178.6(3)
C4 C5 N1 C1 1.1(5)
C6 C5 N1 C1 -177.1(3)
C4 C5 N1 Cu1 -178.2(3)
C6 C5 N1 Cu1 3.6(4)
O2 C10 N2 C6 -176.0(3)
C9 C10 N2 C6 2.4(5)
O2 C10 N2 Cu1 4.4(5)
C9 C10 N2 Cu1 -177.2(3)
C7 C6 N2 C10 -1.5(5)
C5 C6 N2 C10 176.0(3)
C7 C6 N2 Cu1 178.1(3)
C5 C6 N2 Cu1 -4.3(4)
O3 C11 N3 C15 178.4(3)
C12 C11 N3 C15 -0.8(5)
O3 C11 N3 Cu2 -2.6(5)
C12 C11 N3 Cu2 178.2(3)
C14 C15 N3 C11 -0.3(5)
C16 C15 N3 C11 180.0(3)
C14 C15 N3 Cu2 -179.4(3)
C16 C15 N3 Cu2 0.9(4)
O4 C20 N4 C16 179.6(3)
C19 C20 N4 C16 -0.3(5)
O4 C20 N4 Cu2 2.8(5)
C19 C20 N4 Cu2 -177.1(3)
C17 C16 N4 C20 0.0(5)
C15 C16 N4 C20 -179.8(3)
C17 C16 N4 Cu2 177.3(3)
C15 C16 N4 Cu2 -2.5(4)
N2 C10 O2 Cu2 -9.7(5)
C9 C10 O2 Cu2 171.9(3)
O8 N5 O6 Cu1 -168.6(3)
O7 N5 O6 Cu1 11.6(5)
O10 N6 O9 Cu1 -18.1(5)
O11 N6 O9 Cu1 163.9(2)
O9 N6 O10 Cu2 20.0(5)
O11 N6 O10 Cu2 -162.0(3)

_cod_database_fobs_code 2241289
